data_7242336
loop_
_publ_author_name
'Ying, Jun'
'Zhang, Baoyue'
'Tian, Aixiang'
'Wang, Xiuli'

_publ_section_title
;
 A series of A- and B-type Anderson compounds with Al, Te and Cr as
 centers by tuning different ligands: syntheses, electrochemical,
 photocatalytic and CO2RR properties
;
_journal_issue 13
_journal_name_full CrystEngComm
_journal_page_first 2572
_journal_page_last 2581
_journal_paper_doi 10.1039/D1CE00185J
_journal_volume 23
_journal_year 2021
_chemical_formula_moiety '0.5(C44 H56 Cr2 Cu4 Mo12 N16 O48)'
_chemical_formula_sum 'C22 H35 Cr Cu2 Mo6 N8 O24'
_chemical_formula_weight 1550
_space_group_crystal_system monoclinic
_space_group_IT_number 14
_space_group_name_Hall '-P 2ybc'
_space_group_name_H-M_alt 'P 1 21/c 1'
_atom_sites_solution_hydrogens geom
_audit_creation_date 2019-07-17
_audit_creation_method
;
Olex2 1.2
(compiled 2018.05.29 svn.r3508 for OlexSys, GUI svn.r5506)
;
_audit_update_record
;
2020-02-21 deposited with the CCDC.	2021-03-02 downloaded from the CCDC.
;
_cell_angle_alpha 90
_cell_angle_beta 91.812(2)
_cell_angle_gamma 90
_cell_formula_units_Z 2
_cell_length_a 5.9548(7)
_cell_length_b 12.6735(15)
_cell_length_c 26.997(3)
_cell_measurement_reflns_used 2624
_cell_measurement_temperature 296(2)
_cell_measurement_theta_max 24.81
_cell_measurement_theta_min 2.20
_cell_volume 2036.4(4)
_computing_cell_refinement 'SAINT V8.18C (?, 2016)'
_computing_data_collection 'SMART (Bruker, 2001)'
_computing_data_reduction 'SAINT V8.18C (?, 2016)'
_computing_molecular_graphics 'Olex2 (Dolomanov et al., 2009)'
_computing_publication_material 'Olex2 (Dolomanov et al., 2009)'
_computing_structure_refinement 'ShelXL (Sheldrick, 2015)'
_computing_structure_solution 'SHELXS-97 (Sheldrick, 1990)'
_diffrn_ambient_temperature 296.15
_diffrn_measured_fraction_theta_full 0.996
_diffrn_measured_fraction_theta_max 0.996
_diffrn_measurement_device_type 'CCD area detector'
_diffrn_measurement_method 'phi and omega scans'
_diffrn_radiation_monochromator graphite
_diffrn_radiation_type MoK\a
_diffrn_radiation_wavelength 0.71073
_diffrn_reflns_av_R_equivalents 0.0578
_diffrn_reflns_av_unetI/netI 0.0529
_diffrn_reflns_Laue_measured_fraction_full 0.996
_diffrn_reflns_Laue_measured_fraction_max 0.996
_diffrn_reflns_limit_h_max 7
_diffrn_reflns_limit_h_min -7
_diffrn_reflns_limit_k_max 15
_diffrn_reflns_limit_k_min -9
_diffrn_reflns_limit_l_max 30
_diffrn_reflns_limit_l_min -32
_diffrn_reflns_number 11500
_diffrn_reflns_point_group_measured_fraction_full 0.996
_diffrn_reflns_point_group_measured_fraction_max 0.996
_diffrn_reflns_theta_full 25.195
_diffrn_reflns_theta_max 25.195
_diffrn_reflns_theta_min 1.775
_exptl_absorpt_coefficient_mu 3.157
_exptl_absorpt_correction_T_max 0.623
_exptl_absorpt_correction_T_min 0.554
_exptl_absorpt_correction_type none
_exptl_crystal_colour yellow
_exptl_crystal_density_diffrn 2.517
_exptl_crystal_density_method 'not measured'
_exptl_crystal_description block
_exptl_crystal_F_000 1484
_exptl_crystal_size_max 0.19
_exptl_crystal_size_mid 0.17
_exptl_crystal_size_min 0.15
_refine_diff_density_max 1.157
_refine_diff_density_min -0.821
_refine_diff_density_rms 0.173
_refine_ls_extinction_method none
_refine_ls_goodness_of_fit_ref 1.015
_refine_ls_hydrogen_treatment constr
_refine_ls_matrix_type full
_refine_ls_number_parameters 288
_refine_ls_number_reflns 3644
_refine_ls_number_restraints 1
_refine_ls_restrained_S_all 1.043
_refine_ls_R_factor_all 0.0580
_refine_ls_R_factor_gt 0.0399
_refine_ls_shift/su_max 0.001
_refine_ls_shift/su_mean 0.000
_refine_ls_structure_factor_coef Fsqd
_refine_ls_weighting_details 'w=1/[\s^2^(Fo^2^)+(0.0587P)^2^] where P=(Fo^2^+2Fc^2^)/3'
_refine_ls_weighting_scheme calc
_refine_ls_wR_factor_gt 0.0954
_refine_ls_wR_factor_ref 0.1033
_reflns_Friedel_coverage 0.000
_reflns_number_gt 2803
_reflns_number_total 3656
_reflns_threshold_expression 'I > 2\s(I)'
_cod_data_source_file d1ce00185j2.cif
_cod_data_source_block 1
_cod_depositor_comments 'Adding full bibliography for 7242334--7242339.cif.'
_cod_database_code 7242336
_shelx_shelxl_version_number 2018/3
_shelx_space_group_comment
;
The symmetry employed for this shelxl refinement is uniquely defined
by the following loop, which should always be used as a source of
symmetry information in preference to the above space-group names.
They are only intended as comments.
;
_olex2_refinement_description
;
1. Fixed Uiso
 At 1.2 times of:
  All C(H,H) groups
 At 1.5 times of:
  All C(H,H,H) groups
2. Restrained distances
 Mo2-Mo1
 3.5 with sigma of 0.02
3.a Secondary CH2 refined with riding coordinates:
 C6(H6A,H6B)
3.b Me refined with riding coordinates:
 C2(H2A,H2B,H2C), C8(H8A,H8B,H8C)
3.c Idealised Me refined as rotating group:
 C1(H1A,H1B,H1C), C7(H7A,H7B,H7C)
;
_olex2_submission_special_instructions 'No special instructions were received'

loop_
_space_group_symop_operation_xyz
'x, y, z'
'-x, y+1/2, -z+1/2'
'-x, -y, -z'
'x, -y-1/2, z-1/2'

loop_
_atom_site_label
_atom_site_type_symbol
_atom_site_fract_x
_atom_site_fract_y
_atom_site_fract_z
_atom_site_U_iso_or_equiv
_atom_site_adp_type
_atom_site_occupancy
_atom_site_site_symmetry_order
_atom_site_calc_flag
_atom_site_refinement_flags_posn
_atom_site_refinement_flags_adp
_atom_site_refinement_flags_occupancy
_atom_site_disorder_assembly
_atom_site_disorder_group
Cr1 Cr 1.000000 0.500000 0.000000 0.0160(3) Uani 1 2 d S T P . .
Mo1 Mo 1.31564(8) 0.41409(4) 0.09465(2) 0.01802(16) Uani 1 1 d D . . . .
Mo2 Mo 1.29124(8) 0.66303(4) 0.07196(2) 0.01823(16) Uani 1 1 d D . . . .
Mo3 Mo 1.01306(9) 0.23858(4) 0.02024(2) 0.01913(16) Uani 1 1 d . . . . .
O8 O 1.2293(7) 0.3370(4) 0.14135(17) 0.0292(11) Uani 1 1 d . . . . .
O11 O 0.9487(8) 0.1714(4) 0.07198(18) 0.0321(12) Uani 1 1 d . . . . .
O7 O 1.6019(7) 0.4174(4) 0.10120(16) 0.0258(11) Uani 1 1 d . . . . .
O3 O 1.5742(7) 0.6739(4) 0.08431(17) 0.0250(11) Uani 1 1 d . . . . .
O5 O 1.2257(7) 0.5480(3) 0.11699(16) 0.0226(10) Uani 1 1 d . . . . .
O1 O 1.1741(7) 0.7606(4) 0.10741(16) 0.0274(11) Uani 1 1 d . . . . .
O12 O 1.1145(8) 0.1477(4) -0.01916(18) 0.0310(12) Uani 1 1 d . . . . .
O2 O 1.2827(6) 0.7333(3) 0.00703(16) 0.0210(10) Uani 1 1 d . . . . .
O4 O 0.9482(6) 0.6298(3) 0.03783(15) 0.0184(9) Uani 1 1 d . . . . .
O9 O 1.3241(7) 0.2933(3) 0.04251(15) 0.0207(10) Uani 1 1 d . . . . .
O10 O 0.9800(6) 0.3986(3) 0.05598(15) 0.0173(9) Uani 1 1 d . . . . .
O6 O 1.3101(6) 0.5176(3) 0.02706(15) 0.0185(9) Uani 1 1 d . . . . .
Cu1 Cu 1.09650(14) 0.81346(7) 0.18923(4) 0.0338(2) Uani 1 1 d . . . . .
C1 C 1.8221(12) 0.5774(6) 0.2012(3) 0.046(2) Uani 1 1 d . . . . .
H1A H 1.954725 0.581034 0.222295 0.070 Uiso 1 1 calc GR . . . .
H1B H 1.852601 0.607960 0.169571 0.070 Uiso 1 1 calc GR . . . .
H1C H 1.778382 0.505053 0.196810 0.070 Uiso 1 1 calc GR . . . .
C2 C 1.2106(12) 0.7353(6) 0.3087(3) 0.0370(19) Uani 1 1 d . . . . .
H2A H 1.259463 0.702523 0.339294 0.055 Uiso 1 1 calc R . . . .
H2B H 1.211478 0.810532 0.312708 0.055 Uiso 1 1 calc R . . . .
H2C H 1.061167 0.712062 0.299954 0.055 Uiso 1 1 calc R . . . .
C3 C 1.6375(11) 0.6366(5) 0.2243(3) 0.0252(15) Uani 1 1 d . . . . .
C4 C 1.5545(10) 0.6385(5) 0.2715(2) 0.0220(14) Uani 1 1 d . . . . .
C5 C 1.3674(10) 0.7048(5) 0.2683(3) 0.0235(15) Uani 1 1 d . . . . .
C6 C 1.6331(11) 0.5750(6) 0.3149(3) 0.0308(17) Uani 1 1 d . . . . .
H6A H 1.674914 0.622214 0.341865 0.037 Uiso 1 1 calc R . . . .
H6B H 1.766302 0.535920 0.306130 0.037 Uiso 1 1 calc R . . . .
C7 C 1.2966(12) 0.4280(6) 0.2479(3) 0.0340(18) Uani 1 1 d . . . . .
H7A H 1.251796 0.493072 0.232293 0.051 Uiso 1 1 calc GR . . . .
H7B H 1.190123 0.373774 0.238983 0.051 Uiso 1 1 calc GR . . . .
H7C H 1.442596 0.408096 0.236973 0.051 Uiso 1 1 calc GR . . . .
C8 C 1.5095(14) 0.5106(7) 0.4282(3) 0.046(2) Uani 1 1 d . . . . .
H8A H 1.631619 0.557823 0.422154 0.069 Uiso 1 1 calc R . . . .
H8B H 1.400828 0.545592 0.447932 0.069 Uiso 1 1 calc R . . . .
H8C H 1.565434 0.449332 0.445465 0.069 Uiso 1 1 calc R . . . .
C9 C 1.3048(11) 0.4417(5) 0.3021(2) 0.0234(15) Uani 1 1 d . . . . .
C10 C 1.4601(10) 0.4992(5) 0.3321(2) 0.0222(14) Uani 1 1 d . . . . .
C11 C 1.4036(11) 0.4786(5) 0.3809(2) 0.0254(15) Uani 1 1 d . . . . .
N1 N 1.3321(9) 0.7416(4) 0.2221(2) 0.0277(13) Uani 1 1 d . . . . .
N2 N 1.5049(9) 0.6985(5) 0.1951(2) 0.0273(13) Uani 1 1 d . . . . .
N3 N 1.1627(9) 0.3898(4) 0.3309(2) 0.0276(13) Uani 1 1 d . . . . .
N4 N 1.2259(9) 0.4118(5) 0.3785(2) 0.0296(14) Uani 1 1 d . . . . .

loop_
_atom_site_aniso_label
_atom_site_aniso_U_11
_atom_site_aniso_U_22
_atom_site_aniso_U_33
_atom_site_aniso_U_23
_atom_site_aniso_U_13
_atom_site_aniso_U_12
Cr1 0.0088(6) 0.0205(8) 0.0191(8) 0.0003(6) 0.0046(6) 0.0020(6)
Mo1 0.0087(3) 0.0301(3) 0.0155(3) 0.0014(2) 0.0044(2) 0.0021(2)
Mo2 0.0087(3) 0.0279(3) 0.0184(3) -0.0056(2) 0.0050(2) 0.0001(2)
Mo3 0.0150(3) 0.0221(3) 0.0206(3) 0.0003(2) 0.0057(2) 0.0014(2)
O8 0.024(2) 0.043(3) 0.021(3) 0.006(2) 0.009(2) 0.001(2)
O11 0.033(3) 0.038(3) 0.025(3) 0.005(2) 0.005(2) -0.005(2)
O7 0.012(2) 0.042(3) 0.024(3) -0.003(2) 0.0050(19) 0.004(2)
O3 0.013(2) 0.037(3) 0.026(3) -0.006(2) 0.0069(19) -0.0019(19)
O5 0.013(2) 0.031(3) 0.025(3) -0.003(2) 0.0069(18) 0.0003(19)
O1 0.022(2) 0.040(3) 0.021(3) -0.010(2) 0.007(2) 0.005(2)
O12 0.028(3) 0.031(3) 0.035(3) -0.011(2) 0.009(2) 0.008(2)
O2 0.014(2) 0.027(3) 0.022(2) -0.0024(19) 0.0057(18) -0.0025(18)
O4 0.013(2) 0.024(2) 0.019(2) -0.0038(19) 0.0043(17) 0.0038(18)
O9 0.015(2) 0.028(3) 0.019(2) -0.0020(19) 0.0036(18) 0.0050(19)
O10 0.012(2) 0.023(2) 0.017(2) -0.0020(18) 0.0033(17) 0.0005(17)
O6 0.011(2) 0.026(3) 0.019(2) 0.0031(19) 0.0016(17) 0.0026(18)
Cu1 0.0265(5) 0.0334(5) 0.0414(6) 0.0043(4) -0.0005(4) 0.0064(4)
C1 0.028(4) 0.050(5) 0.063(6) -0.006(4) 0.018(4) 0.005(4)
C2 0.036(4) 0.044(5) 0.032(4) 0.000(3) 0.013(3) 0.010(4)
C3 0.020(3) 0.028(4) 0.028(4) -0.003(3) 0.008(3) -0.003(3)
C4 0.017(3) 0.024(4) 0.025(4) 0.003(3) 0.000(3) -0.006(3)
C5 0.021(3) 0.022(4) 0.028(4) 0.003(3) 0.002(3) -0.003(3)
C6 0.022(4) 0.036(4) 0.034(4) 0.010(3) 0.001(3) -0.006(3)
C7 0.037(4) 0.036(5) 0.029(4) -0.002(3) -0.001(3) -0.006(3)
C8 0.054(5) 0.055(6) 0.030(5) 0.003(4) -0.001(4) -0.022(4)
C9 0.024(3) 0.025(4) 0.021(4) 0.006(3) 0.000(3) 0.002(3)
C10 0.021(3) 0.018(3) 0.028(4) 0.004(3) -0.003(3) 0.000(3)
C11 0.028(4) 0.023(4) 0.024(4) 0.004(3) -0.003(3) -0.002(3)
N1 0.020(3) 0.032(3) 0.031(3) 0.006(3) 0.001(3) 0.001(3)
N2 0.017(3) 0.038(3) 0.027(3) -0.001(3) 0.006(2) -0.006(3)
N3 0.026(3) 0.027(3) 0.030(4) -0.001(3) 0.003(3) -0.006(3)
N4 0.030(3) 0.035(4) 0.024(3) 0.002(3) -0.002(3) -0.002(3)

loop_
_atom_type_symbol
_atom_type_description
_atom_type_scat_dispersion_real
_atom_type_scat_dispersion_imag
_atom_type_scat_source
C C 0.0033 0.0016 'International Tables Vol C Tables 4.2.6.8 and 6.1.1.4'
H H 0.0000 0.0000 'International Tables Vol C Tables 4.2.6.8 and 6.1.1.4'
Cr Cr 0.3209 0.6236 'International Tables Vol C Tables 4.2.6.8 and 6.1.1.4'
Cu Cu 0.3201 1.2651 'International Tables Vol C Tables 4.2.6.8 and 6.1.1.4'
Mo Mo -1.6832 0.6857 'International Tables Vol C Tables 4.2.6.8 and 6.1.1.4'
N N 0.0061 0.0033 'International Tables Vol C Tables 4.2.6.8 and 6.1.1.4'
O O 0.0106 0.0060 'International Tables Vol C Tables 4.2.6.8 and 6.1.1.4'

loop_
_geom_angle_atom_site_label_1
_geom_angle_atom_site_label_2
_geom_angle_atom_site_label_3
_geom_angle
_geom_angle_site_symmetry_1
_geom_angle_site_symmetry_3
_geom_angle_publ_flag
O4 Cr1 O4 180.0 3_765 . ?
O4 Cr1 O10 82.42(17) . 3_765 ?
O4 Cr1 O10 97.58(17) . . ?
O4 Cr1 O10 97.59(17) 3_765 3_765 ?
O4 Cr1 O10 82.42(17) 3_765 . ?
O4 Cr1 O6 82.75(17) 3_765 3_765 ?
O4 Cr1 O6 82.75(17) . . ?
O4 Cr1 O6 97.25(17) 3_765 . ?
O4 Cr1 O6 97.25(17) . 3_765 ?
O10 Cr1 O10 180.0 3_765 . ?
O6 Cr1 O10 97.48(16) 3_765 . ?
O6 Cr1 O10 82.52(16) 3_765 3_765 ?
O6 Cr1 O10 97.48(16) . 3_765 ?
O6 Cr1 O10 82.52(16) . . ?
O6 Cr1 O6 180.0 3_765 . ?
O8 Mo1 Mo2 134.19(16) . . ?
O8 Mo1 O7 105.3(2) . . ?
O8 Mo1 O5 100.7(2) . . ?
O8 Mo1 O9 95.4(2) . . ?
O8 Mo1 O10 90.52(19) . . ?
O8 Mo1 O6 161.37(18) . . ?
O7 Mo1 Mo2 91.96(16) . . ?
O7 Mo1 O5 103.7(2) . . ?
O7 Mo1 O9 92.46(19) . . ?
O7 Mo1 O10 157.71(18) . . ?
O7 Mo1 O6 93.35(18) . . ?
O5 Mo1 Mo2 33.48(13) . . ?
O5 Mo1 O9 153.13(18) . . ?
O5 Mo1 O10 88.26(16) . . ?
O5 Mo1 O6 74.75(17) . . ?
O9 Mo1 Mo2 126.49(12) . . ?
O9 Mo1 O10 70.10(15) . . ?
O9 Mo1 O6 83.13(16) . . ?
O10 Mo1 Mo2 87.88(11) . . ?
O10 Mo1 O6 71.46(15) . . ?
O6 Mo1 Mo2 43.38(11) . . ?
O3 Mo2 Mo1 90.21(15) . . ?
O3 Mo2 O5 98.9(2) . . ?
O3 Mo2 O1 104.3(2) . . ?
O3 Mo2 O2 97.74(19) . . ?
O3 Mo2 O4 165.44(17) . . ?
O3 Mo2 O6 96.14(18) . . ?
O5 Mo2 Mo1 32.31(12) . . ?
O5 Mo2 O2 153.75(18) . . ?
O5 Mo2 O4 85.32(17) . . ?
O5 Mo2 O6 74.50(16) . . ?
O1 Mo2 Mo1 127.91(16) . . ?
O1 Mo2 O5 95.6(2) . . ?
O1 Mo2 O2 99.8(2) . . ?
O1 Mo2 O4 89.05(18) . . ?
O1 Mo2 O6 158.53(18) . . ?
O2 Mo2 Mo1 127.90(13) . . ?
O2 Mo2 O4 73.89(16) . . ?
O2 Mo2 O6 83.65(16) . . ?
O4 Mo2 Mo1 85.96(11) . . ?
O6 Mo2 Mo1 44.27(10) . . ?
O6 Mo2 O4 71.42(14) . . ?
O11 Mo3 O12 105.8(2) . . ?
O11 Mo3 O2 100.4(2) . 3_765 ?
O11 Mo3 O4 163.03(19) . 3_765 ?
O11 Mo3 O9 98.9(2) . . ?
O11 Mo3 O10 94.24(19) . . ?
O12 Mo3 O2 103.1(2) . 3_765 ?
O12 Mo3 O4 91.1(2) . 3_765 ?
O12 Mo3 O9 94.43(19) . . ?
O12 Mo3 O10 156.62(19) . . ?
O2 Mo3 O4 73.48(16) 3_765 3_765 ?
O2 Mo3 O9 149.20(18) 3_765 . ?
O2 Mo3 O10 84.62(16) 3_765 . ?
O9 Mo3 O4 81.14(16) . 3_765 ?
O9 Mo3 O10 70.19(15) . . ?
O10 Mo3 O4 69.67(14) . 3_765 ?
Mo1 O5 Mo2 114.2(2) . . ?
Mo2 O1 Cu1 144.6(3) . . ?
Mo3 O2 Mo2 115.06(19) 3_765 . ?
Cr1 O4 Mo2 102.33(16) . . ?
Cr1 O4 Mo3 103.38(17) . 3_765 ?
Mo2 O4 Mo3 91.95(15) . 3_765 ?
Mo3 O9 Mo1 113.96(18) . . ?
Cr1 O10 Mo1 102.94(16) . . ?
Cr1 O10 Mo3 104.33(17) . . ?
Mo1 O10 Mo3 100.96(15) . . ?
Cr1 O6 Mo1 102.93(17) . . ?
Cr1 O6 Mo2 103.51(17) . . ?
Mo2 O6 Mo1 92.36(15) . . ?
N1 Cu1 O1 98.0(2) . . ?
N1 Cu1 N3 168.4(2) . 2_755 ?
N3 Cu1 O1 93.4(2) 2_755 . ?
H1A C1 H1B 109.5 . . ?
H1A C1 H1C 109.5 . . ?
H1B C1 H1C 109.5 . . ?
C3 C1 H1A 109.5 . . ?
C3 C1 H1B 109.5 . . ?
C3 C1 H1C 109.5 . . ?
H2A C2 H2B 109.5 . . ?
H2A C2 H2C 109.5 . . ?
H2B C2 H2C 109.5 . . ?
C5 C2 H2A 109.5 . . ?
C5 C2 H2B 109.5 . . ?
C5 C2 H2C 109.5 . . ?
C4 C3 C1 133.4(7) . . ?
N2 C3 C1 118.4(7) . . ?
N2 C3 C4 108.0(6) . . ?
C3 C4 C5 105.2(6) . . ?
C3 C4 C6 127.2(6) . . ?
C5 C4 C6 127.3(6) . . ?
C4 C5 C2 128.4(6) . . ?
N1 C5 C2 120.1(6) . . ?
N1 C5 C4 111.5(6) . . ?
C4 C6 H6A 109.0 . . ?
C4 C6 H6B 109.0 . . ?
C4 C6 C10 113.0(6) . . ?
H6A C6 H6B 107.8 . . ?
C10 C6 H6A 109.0 . . ?
C10 C6 H6B 109.0 . . ?
H7A C7 H7B 109.5 . . ?
H7A C7 H7C 109.5 . . ?
H7B C7 H7C 109.5 . . ?
C9 C7 H7A 109.5 . . ?
C9 C7 H7B 109.5 . . ?
C9 C7 H7C 109.5 . . ?
H8A C8 H8B 109.5 . . ?
H8A C8 H8C 109.5 . . ?
H8B C8 H8C 109.5 . . ?
C11 C8 H8A 109.5 . . ?
C11 C8 H8B 109.5 . . ?
C11 C8 H8C 109.5 . . ?
C10 C9 C7 129.2(6) . . ?
N3 C9 C7 121.1(6) . . ?
N3 C9 C10 109.5(6) . . ?
C9 C10 C6 126.7(6) . . ?
C11 C10 C6 127.2(6) . . ?
C11 C10 C9 105.8(6) . . ?
C10 C11 C8 131.4(6) . . ?
N4 C11 C8 122.0(6) . . ?
N4 C11 C10 106.4(6) . . ?
C5 N1 Cu1 134.6(5) . . ?
C5 N1 N2 104.7(5) . . ?
N2 N1 Cu1 119.9(4) . . ?
C3 N2 N1 110.6(5) . . ?
C9 N3 Cu1 127.6(5) . 2_745 ?
C9 N3 N4 106.7(5) . . ?
N4 N3 Cu1 125.3(4) . 2_745 ?
C11 N4 N3 111.5(5) . . ?

loop_
_geom_bond_atom_site_label_1
_geom_bond_atom_site_label_2
_geom_bond_distance
_geom_bond_site_symmetry_2
_geom_bond_publ_flag
Cr1 O4 1.966(4) 3_765 ?
Cr1 O4 1.966(4) . ?
Cr1 O10 1.990(4) . ?
Cr1 O10 1.990(4) 3_765 ?
Cr1 O6 1.977(4) 3_765 ?
Cr1 O6 1.977(4) . ?
Mo1 Mo2 3.2163(9) . ?
Mo1 O8 1.688(4) . ?
Mo1 O7 1.709(4) . ?
Mo1 O5 1.885(4) . ?
Mo1 O9 2.082(4) . ?
Mo1 O10 2.234(4) . ?
Mo1 O6 2.247(4) . ?
Mo2 O3 1.713(4) . ?
Mo2 O5 1.945(4) . ?
Mo2 O1 1.725(4) . ?
Mo2 O2 1.966(4) . ?
Mo2 O4 2.254(4) . ?
Mo2 O6 2.211(4) . ?
Mo3 O11 1.690(5) . ?
Mo3 O12 1.692(4) . ?
Mo3 O2 1.920(4) 3_765 ?
Mo3 O4 2.306(4) 3_765 ?
Mo3 O9 2.050(4) . ?
Mo3 O10 2.257(4) . ?
O1 Cu1 2.367(4) . ?
Cu1 N1 1.873(5) . ?
Cu1 N3 1.886(5) 2_755 ?
C1 H1A 0.9600 . ?
C1 H1B 0.9600 . ?
C1 H1C 0.9600 . ?
C1 C3 1.484(9) . ?
C2 H2A 0.9600 . ?
C2 H2B 0.9600 . ?
C2 H2C 0.9600 . ?
C2 C5 1.508(9) . ?
C3 C4 1.381(9) . ?
C3 N2 1.349(9) . ?
C4 C5 1.396(9) . ?
C4 C6 1.485(9) . ?
C5 N1 1.343(8) . ?
C6 H6A 0.9700 . ?
C6 H6B 0.9700 . ?
C6 C10 1.494(9) . ?
C7 H7A 0.9600 . ?
C7 H7B 0.9600 . ?
C7 H7C 0.9600 . ?
C7 C9 1.473(9) . ?
C8 H8A 0.9600 . ?
C8 H8B 0.9600 . ?
C8 H8C 0.9600 . ?
C8 C11 1.463(10) . ?
C9 C10 1.413(9) . ?
C9 N3 1.340(8) . ?
C10 C11 1.395(9) . ?
C11 N4 1.355(8) . ?
N1 N2 1.391(7) . ?
N3 N4 1.357(8) . ?
